data_1570455
loop_
_publ_author_name
'Tian, Yi-Qi'
'Dai, Lin-Fang'
'Mu, Wen-Lei'
'Yu, Wei-Dong'
'Yan, Jun'
'Liu, Chao'

_publ_section_title
;
 Atomically accurate site-specific ligand tailoring of highly acid- and
 alkali-resistant Ti(iv)-based metallamacrocycle for enhanced
 CO<sub>2</sub> photoreduction.
;
_journal_issue 48
_journal_name_full 'Chemical science'
_journal_page_first 14280
_journal_page_last 14289
_journal_paper_doi 10.1039/d3sc06046b
_journal_volume 14
_journal_year 2023
_chemical_formula_moiety '0.25(C384 H472 Cl4 O64 Ti16)'
_chemical_formula_sum 'C96 H118 Cl O16 Ti4'
_chemical_formula_weight 1754.95
_space_group_crystal_system tetragonal
_space_group_IT_number 97
_space_group_name_Hall 'I 4 2'
_space_group_name_H-M_alt 'I 4 2 2'
_atom_sites_solution_hydrogens mixed
_atom_sites_solution_primary dual
_audit_block_doi 10.5517/ccdc.csd.cc2bznyy
_audit_creation_date 2022-04-21
_audit_creation_method
;
Olex2 1.5
(compiled 2021.12.09 svn.r5202d8cf for OlexSys, GUI svn.r6439)
;
_audit_update_record
;
2022-05-23 deposited with the CCDC.	2023-11-29 downloaded from the CCDC.
;
_cell_angle_alpha 90
_cell_angle_beta 90
_cell_angle_gamma 90
_cell_formula_units_Z 8
_cell_length_a 38.021(13)
_cell_length_b 38.021(13)
_cell_length_c 19.702(4)
_cell_measurement_reflns_used 9493
_cell_measurement_temperature 297
_cell_measurement_theta_max 46.712
_cell_measurement_theta_min 2.856
_cell_volume 28481(15)
_computing_cell_refinement 'SAINT V8.38A (Bruker, 2018)'
_computing_data_reduction 'SAINT V8.38A (Bruker, 2018)'
_computing_molecular_graphics 'Olex2 1.5 (Dolomanov et al., 2009)'
_computing_publication_material 'Olex2 1.5 (Dolomanov et al., 2009)'
_computing_structure_refinement 'SHELXL 2018/3 (Sheldrick, 2015)'
_computing_structure_solution 'SHELXT  (Sheldrick, 2015)'
_diffrn_ambient_temperature 297
_diffrn_detector 'Bruker APEX2 area detector'
_diffrn_detector_type 'CCD area detector'
_diffrn_measured_fraction_theta_full 0.997
_diffrn_measured_fraction_theta_max 0.996
_diffrn_measurement_device 'three-circle diffractometer'
_diffrn_measurement_device_type 'Bruker APEX-II CCD'
_diffrn_measurement_method '\f and \w scans'
_diffrn_radiation_monochromator 'mirror optics'
_diffrn_radiation_probe x-ray
_diffrn_radiation_type GaK\a
_diffrn_radiation_wavelength 1.34138
_diffrn_reflns_av_R_equivalents 0.1087
_diffrn_reflns_av_unetI/netI 0.0612
_diffrn_reflns_Laue_measured_fraction_full 0.997
_diffrn_reflns_Laue_measured_fraction_max 0.996
_diffrn_reflns_limit_h_max 42
_diffrn_reflns_limit_h_min -34
_diffrn_reflns_limit_k_max 36
_diffrn_reflns_limit_k_min -42
_diffrn_reflns_limit_l_max 21
_diffrn_reflns_limit_l_min -10
_diffrn_reflns_number 72899
_diffrn_reflns_point_group_measured_fraction_full 0.997
_diffrn_reflns_point_group_measured_fraction_max 0.996
_diffrn_reflns_theta_full 48.388
_diffrn_reflns_theta_max 48.388
_diffrn_reflns_theta_min 2.860
_diffrn_source_current 2.86
_diffrn_source_power 0.1997996
_diffrn_source_type 'Incoatec I\ms'
_diffrn_source_voltage 69.86
_diffrn_standards_number 0
_exptl_absorpt_coefficient_mu 1.580
_exptl_absorpt_correction_T_max 0.7495
_exptl_absorpt_correction_T_min 0.5596
_exptl_absorpt_correction_type multi-scan
_exptl_absorpt_process_details
;
SADABS-2016/2 (Bruker,2016/2) was used for absorption correction.
wR2(int) was 0.1522 before and 0.0789 after correction.
The Ratio of minimum to maximum transmission is 0.7466.
The \l/2 correction factor is Not present.
;
_exptl_crystal_colour colourless
_exptl_crystal_colour_primary colourless
_exptl_crystal_density_diffrn 0.819
_exptl_crystal_description block
_exptl_crystal_F_000 7416
_exptl_crystal_size_max 0.5
_exptl_crystal_size_mid 0.4
_exptl_crystal_size_min 0.3
_refine_diff_density_max 0.503
_refine_diff_density_min -0.384
_refine_diff_density_rms 0.050
_refine_ls_abs_structure_details
;
 Refined as an inversion twin.
;
_refine_ls_abs_structure_Flack 0.408(14)
_refine_ls_extinction_method none
_refine_ls_goodness_of_fit_ref 0.994
_refine_ls_hydrogen_treatment constr
_refine_ls_matrix_type full
_refine_ls_number_parameters 644
_refine_ls_number_reflns 10333
_refine_ls_number_restraints 317
_refine_ls_restrained_S_all 1.005
_refine_ls_R_factor_all 0.0860
_refine_ls_R_factor_gt 0.0591
_refine_ls_shift/su_max 0.001
_refine_ls_shift/su_mean 0.000
_refine_ls_structure_factor_coef Fsqd
_refine_ls_weighting_details 'w=1/[\s^2^(Fo^2^)+(0.1227P)^2^] where P=(Fo^2^+2Fc^2^)/3'
_refine_ls_weighting_scheme calc
_refine_ls_wR_factor_gt 0.1627
_refine_ls_wR_factor_ref 0.1802
_reflns_Friedel_coverage 0.829
_reflns_Friedel_fraction_full 0.996
_reflns_Friedel_fraction_max 0.996
_reflns_number_gt 7396
_reflns_number_total 10333
_reflns_threshold_expression 'I > 2\s(I)'
_cod_data_source_file d3sc06046b2.cif
_cod_data_source_block Ti16L4-3
_cod_depositor_comments 'Adding full bibliography for 1570454--1570469.cif.'
_cod_original_cell_volume 28481(20)
_cod_database_code 1570455
_shelx_shelxl_version_number 2018/3
_shelx_space_group_comment
;
The symmetry employed for this shelxl refinement is uniquely defined
by the following loop, which should always be used as a source of
symmetry information in preference to the above space-group names.
They are only intended as comments.
;
_olex2_refinement_description
;
1. Twinned data refinement
 Scales: 0.592(14)
 0.408(14)
2. Fixed Uiso
 At 1.2 times of:
  All C(H) groups, All C(H,H) groups
 At 1.5 times of:
  All C(H,H,H) groups
3. Restrained distances
 C11-C21
 2.5 with sigma of 0.02
 C39A-C24A
 2.5 with sigma of 0.02
 C27-C19A
 1.5 with sigma of 0.02
 C43A-C11A
 2.5 with sigma of 0.02
 C5-C21A
 1.5 with sigma of 0.02
4. Uiso/Uaniso restraints and constraints
Uanis(C24) \\sim Ueq, Uanis(C39) \\sim Ueq, Uanis(C19) \\sim Ueq, Uanis(C43)
\\sim Ueq, Uanis(C21) \\sim Ueq, Uanis(C20) \\sim Ueq, Uanis(C9) \\sim Ueq,
Uanis(C35) \\sim Ueq: with sigma of 0.01 and sigma for terminal atoms of 0.02
Uanis(C11A) \\sim Ueq, Uanis(C43) \\sim Ueq, Uanis(C43A) \\sim Ueq, Uanis(C11)
\\sim Ueq, Uanis(C21) \\sim Ueq, Uanis(C21A) \\sim Ueq: with sigma of 0.01 and
sigma for terminal atoms of 0.02
Uanis(C46) \\sim Ueq, Uanis(C48) \\sim Ueq, Uanis(C47) \\sim Ueq, Uanis(C46A)
\\sim Ueq, Uanis(C47A) \\sim Ueq, Uanis(C48A) \\sim Ueq, Uanis(C49) \\sim Ueq,
Uanis(C50) \\sim Ueq: with sigma of 0.01 and sigma for terminal atoms of 0.02
Uanis(C21) \\sim Ueq: with sigma of 0.01 and sigma for terminal atoms of 0.02
Uanis(C39A) \\sim Ueq, Uanis(C39) \\sim Ueq, Uanis(C24A) \\sim Ueq, Uanis(C24)
\\sim Ueq, Uanis(C19A) \\sim Ueq, Uanis(C19) \\sim Ueq: with sigma of 0.01 and
sigma for terminal atoms of 0.02
5. Rigid body (RIGU) restrains
 C7, C46, C46A, C47, C47A, C48, C48A, C49, C50
 with sigma for 1-2 distances of 0.004 and sigma for 1-3 distances of 0.004
 C5, C11, C11A, C21, C21A, C28, C43, C43A
 with sigma for 1-2 distances of 0.004 and sigma for 1-3 distances of 0.004
 C19, C19A, C24, C24A, C27, C39, C39A
 with sigma for 1-2 distances of 0.004 and sigma for 1-3 distances of 0.004
 C19, C19A, C24, C24A, C27, C36, C39, C39A
 with sigma for 1-2 distances of 0.004 and sigma for 1-3 distances of 0.004
6. Others
 Sof(C11A)=Sof(H11d)=Sof(H11e)=Sof(H11f)=Sof(C21A)=Sof(H21d)=Sof(H21e)=
 Sof(H21f)=Sof(C43A)=Sof(H43d)=Sof(H43e)=Sof(H43f)=1-FVAR(1)
 Sof(C11)=Sof(H11a)=Sof(H11b)=Sof(H11c)=Sof(C21)=Sof(H21a)=Sof(H21b)=Sof(H21c)=
 Sof(C43)=Sof(H43a)=Sof(H43b)=Sof(H43c)=FVAR(1)
 Sof(C19A)=Sof(H19d)=Sof(H19e)=Sof(H19f)=Sof(C24A)=Sof(H24d)=Sof(H24e)=
 Sof(H24f)=Sof(C39A)=Sof(H39d)=Sof(H39e)=Sof(H39f)=1-FVAR(2)
 Sof(C19)=Sof(H19a)=Sof(H19b)=Sof(H19c)=Sof(C24)=Sof(H24a)=Sof(H24b)=Sof(H24c)=
 Sof(C39)=Sof(H39a)=Sof(H39b)=Sof(H39c)=FVAR(2)
 Fixed Sof: C46(0.5) C46A(0.5) C47(0.5) H47a(0.5) H47b(0.5) H47c(0.5)
 C47A(0.5) H47d(0.5) H47e(0.5) H47f(0.5) C48(0.5) H48a(0.5) H48b(0.5) H48c(0.5)
 C48A(0.5) H48d(0.5) H48e(0.5) H48f(0.5) C49(0.5) H49a(0.5) H49b(0.5) H49c(0.5)
 C50(0.5) H50a(0.5) H50b(0.5) H50c(0.5)
7.a Riding coordinates:
 C21(H21a,H21b,H21c)
7.b Ternary CH refined with riding coordinates:
 C9(H9)
7.c Secondary CH2 refined with riding coordinates:
 C3(H3a,H3b), C8(H8a,H8b), C13(H13a,H13b), C44(H44a,H44b)
7.d Aromatic/amide H refined with riding coordinates:
 C15(H15), C20(H20), C23(H23), C25(H25), C31(H31), C32(H32), C34(H34), C38(H38)
7.e Idealised Me refined as rotating group:
 C2(H2a,H2b,H2c), C11(H11a,H11b,H11c), C11A(H11d,H11e,H11f), C19(H19a,H19b,
 H19c), C19A(H19d,H19e,H19f), C21A(H21d,H21e,H21f), C24(H24a,H24b,H24c),
 C24A(H24d,H24e,H24f), C33(H33a,H33b,H33c), C35(H35a,H35b,H35c), C37(H37a,H37b,
 H37c), C39(H39a,H39b,H39c), C39A(H39d,H39e,H39f), C41(H41a,H41b,H41c),
 C43(H43a,H43b,H43c), C43A(H43d,H43e,H43f), C47(H47a,H47b,H47c), C47A(H47d,H47e,
 H47f), C48(H48a,H48b,H48c), C48A(H48d,H48e,H48f), C49(H49a,H49b,H49c),
 C50(H50a,H50b,H50c)
;
_platon_squeeze_void_probe_radius 1.20
_olex2_submission_special_instructions 'No special instructions were received'

loop_
_space_group_symop_operation_xyz
'x, y, z'
'-y, x, z'
'-x, -y, z'
'y, -x, z'
'x, -y, -z'
'y, x, -z'
'-x, y, -z'
'-y, -x, -z'
'x+1/2, y+1/2, z+1/2'
'-y+1/2, x+1/2, z+1/2'
'-x+1/2, -y+1/2, z+1/2'
'y+1/2, -x+1/2, z+1/2'
'x+1/2, -y+1/2, -z+1/2'
'y+1/2, x+1/2, -z+1/2'
'-x+1/2, y+1/2, -z+1/2'
'-y+1/2, -x+1/2, -z+1/2'

loop_
_atom_site_label
_atom_site_type_symbol
_atom_site_fract_x
_atom_site_fract_y
_atom_site_fract_z
_atom_site_U_iso_or_equiv
_atom_site_adp_type
_atom_site_occupancy
_atom_site_site_symmetry_order
_atom_site_calc_flag
_atom_site_refinement_flags_posn
_atom_site_refinement_flags_adp
_atom_site_refinement_flags_occupancy
_atom_site_disorder_assembly
_atom_site_disorder_group
Ti1 Ti 0.42336(3) 0.67433(3) 0.54499(6) 0.0521(3) Uani 1 1 d . . . . .
Ti3 Ti 0.51794(3) 0.68207(4) 0.56883(6) 0.0633(4) Uani 1 1 d . . . . .
Cl1 Cl 0.500000 0.73974(12) 0.500000 0.1525(17) Uani 1 2 d S T P . .
O1 O 0.41932(11) 0.62124(10) 0.51660(19) 0.0516(10) Uani 1 1 d . . . . .
O2 O 0.47160(10) 0.67089(10) 0.53286(19) 0.0509(10) Uani 1 1 d . . . . .
O3 O 0.52216(12) 0.64317(15) 0.6188(3) 0.0810(15) Uani 1 1 d . . . . .
O4 O 0.37042(11) 0.67014(11) 0.5163(2) 0.0548(10) Uani 1 1 d . . . . .
O5 O 0.41505(11) 0.71937(11) 0.5674(2) 0.0606(11) Uani 1 1 d . . . . .
O6 O 0.41589(11) 0.65798(12) 0.6317(2) 0.0580(11) Uani 1 1 d . . . . .
O7 O 0.51259(15) 0.71101(16) 0.6402(3) 0.1029(19) Uani 1 1 d . . . . .
O8 O 0.56942(11) 0.68999(12) 0.5551(2) 0.0616(11) Uani 1 1 d . . . . .
C1 C 0.38871(16) 0.61129(16) 0.500000 0.052(2) Uani 1 2 d S T P . .
C2 C 0.5321(3) 0.7346(4) 0.7448(6) 0.136(4) Uani 1 1 d . . . . .
H2A H 0.517642 0.719910 0.773114 0.203 Uiso 1 1 calc R U . . .
H2B H 0.536498 0.756461 0.767499 0.203 Uiso 1 1 calc R U . . .
H2C H 0.553987 0.722884 0.735979 0.203 Uiso 1 1 calc R U . . .
C3 C 0.5938(2) 0.6417(2) 0.6554(4) 0.079(2) Uani 1 1 d . . . . .
H3A H 0.586153 0.634832 0.610366 0.095 Uiso 1 1 calc R U . . .
H3B H 0.614338 0.627642 0.666500 0.095 Uiso 1 1 calc R U . . .
C4 C 0.35980(15) 0.64020(15) 0.500000 0.049(2) Uani 1 2 d S T P . .
C5 C 0.3004(3) 0.8151(3) 0.5756(6) 0.117(3) Uani 1 1 d D . . . .
C6 C 0.44524(18) 0.66051(18) 0.7367(3) 0.0605(18) Uani 1 1 d . . . . .
C7 C 0.6368(3) 0.7284(4) 0.7059(5) 0.122(4) Uani 1 1 d . . . . .
C8 C 0.46588(17) 0.62841(19) 0.7147(3) 0.0600(17) Uani 1 1 d . . . . .
H8A H 0.454827 0.607770 0.734208 0.072 Uiso 1 1 calc R U . . .
H8B H 0.464072 0.626365 0.665719 0.072 Uiso 1 1 calc R U . . .
C9 C 0.5132(4) 0.7415(3) 0.6781(7) 0.134(4) Uani 1 1 d . U . . .
H9 H 0.528153 0.758009 0.652993 0.161 Uiso 1 1 calc R U . . .
C10 C 0.36348(19) 0.7399(2) 0.6247(4) 0.0682(19) Uani 1 1 d . . . . .
C11 C 0.2689(7) 0.7960(7) 0.5869(15) 0.115(8) Uani 0.424(19) 1 d D U P A 1
H11A H 0.272843 0.778428 0.621091 0.173 Uiso 0.424(19) 1 calc R U P A 1
H11B H 0.261766 0.784757 0.545426 0.173 Uiso 0.424(19) 1 calc R U P A 1
H11C H 0.250744 0.811753 0.601682 0.173 Uiso 0.424(19) 1 calc R U P A 1
C11A C 0.2765(6) 0.8049(6) 0.5197(14) 0.158(9) Uani 0.576(19) 1 d D U P A 2
H11D H 0.263861 0.784015 0.532138 0.237 Uiso 0.576(19) 1 calc R U P A 2
H11E H 0.289957 0.800479 0.479360 0.237 Uiso 0.576(19) 1 calc R U P A 2
H11F H 0.260093 0.823619 0.511232 0.237 Uiso 0.576(19) 1 calc R U P A 2
C12 C 0.5313(2) 0.63633(19) 0.6874(4) 0.0657(19) Uani 1 1 d . . . . .
C13 C 0.4067(2) 0.7630(2) 0.4561(5) 0.094(3) Uani 1 1 d . . . . .
H13A H 0.429677 0.755958 0.472634 0.113 Uiso 1 1 calc R U . . .
H13B H 0.409129 0.786389 0.436964 0.113 Uiso 1 1 calc R U . . .
C14 C 0.39705(19) 0.7007(2) 0.7138(3) 0.0662(19) Uani 1 1 d . . . . .
C15 C 0.6264(3) 0.6931(3) 0.7030(4) 0.102(3) Uani 1 1 d . . . . .
H15 H 0.634590 0.677729 0.736205 0.123 Uiso 1 1 calc R U . . .
C16 C 0.38759(19) 0.74177(18) 0.5694(4) 0.068(2) Uani 1 1 d . . . . .
C17 C 0.6039(2) 0.7380(3) 0.6006(4) 0.092(3) Uani 1 1 d . . . . .
C18 C 0.56534(18) 0.6330(2) 0.7046(3) 0.0619(18) Uani 1 1 d . . . . .
C19 C 0.5420(4) 0.6300(6) 0.9377(6) 0.138(6) Uani 0.816(17) 1 d . U P B 1
H19A H 0.516908 0.627635 0.933836 0.207 Uiso 0.816(17) 1 calc R U P B 1
H19B H 0.548612 0.653746 0.926836 0.207 Uiso 0.816(17) 1 calc R U P B 1
H19C H 0.549074 0.624696 0.983294 0.207 Uiso 0.816(17) 1 calc R U P B 1
C19A C 0.5316(11) 0.6029(16) 0.940(2) 0.080(12) Uani 0.184(17) 1 d D U P B 2
H19D H 0.515943 0.584146 0.928015 0.121 Uiso 0.184(17) 1 calc R U P B 2
H19E H 0.518797 0.624613 0.942241 0.121 Uiso 0.184(17) 1 calc R U P B 2
H19F H 0.541724 0.598046 0.984018 0.121 Uiso 0.184(17) 1 calc R U P B 2
C20 C 0.3369(2) 0.7644(2) 0.6233(4) 0.082(2) Uani 1 1 d . U . . .
H20 H 0.321069 0.764104 0.659234 0.099 Uiso 1 1 calc R U . . .
C21 C 0.3133(10) 0.8385(9) 0.627(2) 0.197(14) Uani 0.424(19) 1 d D U P A 1
H21A H 0.319500 0.825332 0.666446 0.295 Uiso 0.424(19) 1 d R U P A 1
H21B H 0.295140 0.855072 0.637686 0.295 Uiso 0.424(19) 1 d R U P A 1
H21C H 0.333610 0.850872 0.610236 0.295 Uiso 0.424(19) 1 d R U P A 1
C21A C 0.2783(6) 0.8112(6) 0.6365(13) 0.134(8) Uani 0.576(19) 1 d D U P A 2
H21D H 0.292021 0.816017 0.676260 0.201 Uiso 0.576(19) 1 calc R U P A 2
H21E H 0.269322 0.787638 0.638671 0.201 Uiso 0.576(19) 1 calc R U P A 2
H21F H 0.258975 0.827481 0.634132 0.201 Uiso 0.576(19) 1 calc R U P A 2
C22 C 0.41971(17) 0.67344(19) 0.6937(3) 0.0592(17) Uani 1 1 d . . . . .
C23 C 0.5740(2) 0.6225(2) 0.7687(4) 0.085(2) Uani 1 1 d . . . . .
H23 H 0.597625 0.620450 0.779924 0.103 Uiso 1 1 calc R U . . .
C24 C 0.5420(6) 0.5717(6) 0.9044(10) 0.183(8) Uani 0.816(17) 1 d . U P B 1
H24A H 0.517090 0.575209 0.908094 0.274 Uiso 0.816(17) 1 calc R U P B 1
H24B H 0.550894 0.562245 0.946169 0.274 Uiso 0.816(17) 1 calc R U P B 1
H24C H 0.546855 0.555646 0.868013 0.274 Uiso 0.816(17) 1 calc R U P B 1
C24A C 0.5822(15) 0.5726(14) 0.889(3) 0.080(12) Uani 0.184(17) 1 d D U P B 2
H24D H 0.584458 0.563360 0.933917 0.120 Uiso 0.184(17) 1 calc R U P B 2
H24E H 0.605015 0.578435 0.871378 0.120 Uiso 0.184(17) 1 calc R U P B 2
H24F H 0.571406 0.555280 0.860067 0.120 Uiso 0.184(17) 1 calc R U P B 2
C25 C 0.4024(2) 0.7145(2) 0.7785(4) 0.076(2) Uani 1 1 d . . . . .
H25 H 0.387075 0.731825 0.793988 0.091 Uiso 1 1 calc R U . . .
C26 C 0.5043(2) 0.62801(19) 0.7336(3) 0.0638(18) Uani 1 1 d . . . . .
C27 C 0.5593(3) 0.6056(4) 0.8904(4) 0.120(3) Uani 1 1 d D . . . .
C28 C 0.3316(2) 0.7893(2) 0.5739(5) 0.091(2) Uani 1 1 d . . . . .
C29 C 0.4341(3) 0.7216(4) 0.8902(4) 0.120(4) Uani 1 1 d . . . . .
C30 C 0.38288(19) 0.76512(19) 0.5139(4) 0.072(2) Uani 1 1 d . . . . .
C31 C 0.6265(3) 0.7494(3) 0.6535(5) 0.107(3) Uani 1 1 d . . . . .
H31 H 0.634682 0.772455 0.652301 0.129 Uiso 1 1 calc R U . . .
C32 C 0.44998(19) 0.6768(2) 0.7981(3) 0.0665(19) Uani 1 1 d . . . . .
H32 H 0.468219 0.669122 0.825807 0.080 Uiso 1 1 calc R U . . .
C33 C 0.4018(3) 0.7142(3) 0.9335(4) 0.126(4) Uani 1 1 d . . . . .
H33A H 0.383239 0.729970 0.920745 0.188 Uiso 1 1 calc R U . . .
H33B H 0.407524 0.717671 0.980509 0.188 Uiso 1 1 calc R U . . .
H33C H 0.394346 0.690377 0.926563 0.188 Uiso 1 1 calc R U . . .
C34 C 0.5149(2) 0.6176(2) 0.7976(4) 0.079(2) Uani 1 1 d . . . . .
H34 H 0.497425 0.612209 0.829045 0.095 Uiso 1 1 calc R U . . .
C35 C 0.4655(3) 0.7053(3) 0.9299(5) 0.142(5) Uani 1 1 d . U . . .
H35A H 0.462203 0.680358 0.933798 0.214 Uiso 1 1 calc R U . . .
H35B H 0.466698 0.715546 0.974354 0.214 Uiso 1 1 calc R U . . .
H35C H 0.487008 0.709964 0.905951 0.214 Uiso 1 1 calc R U . . .
C36 C 0.5490(2) 0.6147(3) 0.8180(4) 0.088(3) Uani 1 1 d . . . . .
C37 C 0.4390(3) 0.7624(3) 0.8810(6) 0.123(4) Uani 1 1 d . . . . .
H37A H 0.459918 0.766811 0.855011 0.185 Uiso 1 1 calc R U . . .
H37B H 0.441106 0.773314 0.924695 0.185 Uiso 1 1 calc R U . . .
H37C H 0.419018 0.771857 0.857565 0.185 Uiso 1 1 calc R U . . .
C38 C 0.3551(3) 0.7882(2) 0.5190(5) 0.103(3) Uani 1 1 d . . . . .
H38 H 0.351771 0.804165 0.483842 0.124 Uiso 1 1 calc R U . . .
C39 C 0.5953(5) 0.5901(7) 0.8942(10) 0.162(8) Uani 0.816(17) 1 d . U P B 1
H39A H 0.597773 0.577268 0.935864 0.244 Uiso 0.816(17) 1 calc R U P B 1
H39B H 0.612486 0.608622 0.892690 0.244 Uiso 0.816(17) 1 calc R U P B 1
H39C H 0.598840 0.574533 0.856496 0.244 Uiso 0.816(17) 1 calc R U P B 1
C39A C 0.5862(19) 0.6361(14) 0.917(3) 0.144(17) Uani 0.184(17) 1 d D U P B 2
H39D H 0.583847 0.638968 0.964878 0.217 Uiso 0.184(17) 1 calc R U P B 2
H39E H 0.580788 0.657954 0.894494 0.217 Uiso 0.184(17) 1 calc R U P B 2
H39F H 0.609965 0.629449 0.906113 0.217 Uiso 0.184(17) 1 calc R U P B 2
C40 C 0.60484(18) 0.6802(3) 0.6532(4) 0.074(2) Uani 1 1 d . . . . .
C41 C 0.4795(4) 0.7580(3) 0.6827(7) 0.145(5) Uani 1 1 d . . . . .
H41A H 0.479421 0.779133 0.656224 0.218 Uiso 1 1 calc R U . . .
H41B H 0.474544 0.763561 0.729297 0.218 Uiso 1 1 calc R U . . .
H41C H 0.461798 0.742193 0.665848 0.218 Uiso 1 1 calc R U . . .
C42 C 0.4293(2) 0.7038(2) 0.8207(4) 0.082(2) Uani 1 1 d . . . . .
C43 C 0.3012(8) 0.8399(8) 0.5159(18) 0.120(9) Uani 0.424(19) 1 d . U P A 1
H43A H 0.324254 0.849941 0.511684 0.179 Uiso 0.424(19) 1 calc R U P A 1
H43B H 0.284313 0.858374 0.522871 0.179 Uiso 0.424(19) 1 calc R U P A 1
H43C H 0.295447 0.827271 0.475260 0.179 Uiso 0.424(19) 1 calc R U P A 1
C43A C 0.3147(8) 0.8516(7) 0.5484(18) 0.178(11) Uani 0.576(19) 1 d D U P A 2
H43D H 0.299217 0.870099 0.562485 0.267 Uiso 0.576(19) 1 calc R U P A 2
H43E H 0.315854 0.850973 0.499731 0.267 Uiso 0.576(19) 1 calc R U P A 2
H43F H 0.337815 0.855745 0.566442 0.267 Uiso 0.576(19) 1 calc R U P A 2
C44 C 0.36419(18) 0.7108(2) 0.6740(4) 0.069(2) Uani 1 1 d . . . . .
H44A H 0.356772 0.689826 0.649764 0.083 Uiso 1 1 calc R U . . .
H44B H 0.346034 0.715718 0.707241 0.083 Uiso 1 1 calc R U . . .
C45 C 0.5923(2) 0.7026(2) 0.6034(4) 0.078(2) Uani 1 1 d . . . . .
C46 C 0.6659(8) 0.7349(7) 0.7588(13) 0.097(5) Uani 0.5 1 d . U P C 1
C46A C 0.6496(8) 0.7503(8) 0.7679(15) 0.105(6) Uani 0.5 1 d . U P C 2
C47 C 0.6733(5) 0.7071(6) 0.8157(11) 0.107(6) Uani 0.5 1 d . U P C 1
H47A H 0.651459 0.700110 0.836144 0.161 Uiso 0.5 1 calc R U P C 1
H47B H 0.688278 0.717298 0.849655 0.161 Uiso 0.5 1 calc R U P C 1
H47C H 0.684625 0.686927 0.796302 0.161 Uiso 0.5 1 calc R U P C 1
C47A C 0.6609(6) 0.7900(6) 0.7543(13) 0.109(6) Uani 0.5 1 d . U P C 2
H47D H 0.663067 0.793827 0.706306 0.164 Uiso 0.5 1 calc R U P C 2
H47E H 0.683099 0.794515 0.775840 0.164 Uiso 0.5 1 calc R U P C 2
H47F H 0.643406 0.805538 0.772495 0.164 Uiso 0.5 1 calc R U P C 2
C48 C 0.7024(4) 0.7434(4) 0.7262(10) 0.084(4) Uani 0.5 1 d . U P C 1
H48A H 0.712700 0.722126 0.708963 0.126 Uiso 0.5 1 calc R U P C 1
H48B H 0.717603 0.753457 0.759816 0.126 Uiso 0.5 1 calc R U P C 1
H48C H 0.699247 0.759791 0.689622 0.126 Uiso 0.5 1 calc R U P C 1
C48A C 0.6291(7) 0.7472(7) 0.8336(12) 0.131(7) Uani 0.5 1 d . U P C 2
H48D H 0.610806 0.764578 0.834305 0.196 Uiso 0.5 1 calc R U P C 2
H48E H 0.644697 0.750974 0.871245 0.196 Uiso 0.5 1 calc R U P C 2
H48F H 0.618951 0.724179 0.836763 0.196 Uiso 0.5 1 calc R U P C 2
C49 C 0.6846(7) 0.7299(7) 0.7786(13) 0.109(7) Uani 0.5 1 d . U P C 2
H49A H 0.679653 0.707005 0.796520 0.163 Uiso 0.5 1 calc R U P C 2
H49B H 0.699235 0.742628 0.809829 0.163 Uiso 0.5 1 calc R U P C 2
H49C H 0.696575 0.727648 0.735875 0.163 Uiso 0.5 1 calc R U P C 2
C50 C 0.6524(7) 0.7670(9) 0.7915(14) 0.123(8) Uani 0.5 1 d . U P C 1
H50A H 0.637720 0.779530 0.760074 0.184 Uiso 0.5 1 calc R U P C 1
H50B H 0.671723 0.781636 0.804894 0.184 Uiso 0.5 1 calc R U P C 1
H50C H 0.638857 0.760665 0.830792 0.184 Uiso 0.5 1 calc R U P C 1

loop_
_atom_site_aniso_label
_atom_site_aniso_U_11
_atom_site_aniso_U_22
_atom_site_aniso_U_33
_atom_site_aniso_U_23
_atom_site_aniso_U_13
_atom_site_aniso_U_12
Ti1 0.0531(6) 0.0585(7) 0.0448(6) -0.0032(5) -0.0006(5) 0.0072(5)
Ti3 0.0557(7) 0.0904(9) 0.0437(6) 0.0055(6) -0.0044(6) -0.0056(6)
Cl1 0.167(4) 0.121(3) 0.170(4) 0.000 0.038(3) 0.000
O1 0.051(2) 0.061(3) 0.044(2) -0.002(2) -0.005(2) 0.0111(19)
O2 0.051(2) 0.058(2) 0.044(2) -0.0005(19) -0.0008(18) 0.0073(19)
O3 0.061(3) 0.110(4) 0.073(3) 0.031(3) -0.004(3) -0.005(3)
O4 0.060(3) 0.056(3) 0.049(2) -0.005(2) -0.004(2) 0.010(2)
O5 0.063(3) 0.066(3) 0.053(3) -0.005(2) -0.002(2) 0.013(2)
O6 0.059(3) 0.069(3) 0.046(3) -0.005(2) -0.005(2) 0.004(2)
O7 0.096(4) 0.093(4) 0.119(5) -0.051(4) 0.000(4) -0.009(3)
O8 0.062(3) 0.078(3) 0.045(2) -0.010(2) -0.003(2) -0.009(2)
C1 0.063(4) 0.063(4) 0.030(5) 0.005(3) 0.005(3) 0.013(5)
C2 0.129(9) 0.168(11) 0.110(8) -0.050(8) 0.015(7) -0.032(8)
C3 0.067(5) 0.125(7) 0.045(4) -0.007(4) -0.024(4) 0.013(5)
C4 0.057(3) 0.057(3) 0.034(5) 0.006(3) 0.006(3) 0.017(5)
C5 0.127(7) 0.090(6) 0.132(8) -0.003(5) 0.004(6) 0.051(5)
C6 0.065(4) 0.071(4) 0.046(4) -0.004(3) 0.006(3) 0.004(3)
C7 0.123(8) 0.179(11) 0.064(6) -0.016(7) -0.015(5) -0.076(8)
C8 0.058(4) 0.074(5) 0.048(4) 0.001(3) 0.002(3) 0.020(3)
C9 0.141(9) 0.131(8) 0.129(8) -0.038(7) -0.001(7) 0.012(7)
C10 0.066(4) 0.078(5) 0.061(5) -0.015(4) 0.002(4) 0.013(4)
C11 0.105(11) 0.140(16) 0.100(18) 0.005(13) 0.020(13) 0.068(9)
C11A 0.128(14) 0.181(18) 0.165(15) 0.029(14) -0.015(12) 0.048(12)
C12 0.074(5) 0.070(5) 0.052(4) 0.010(3) -0.020(4) 0.005(4)
C13 0.119(7) 0.081(5) 0.081(6) 0.027(5) -0.017(6) 0.017(5)
C14 0.070(5) 0.076(5) 0.053(4) -0.013(4) 0.003(4) 0.022(4)
C15 0.094(6) 0.153(10) 0.060(5) -0.016(6) -0.002(5) -0.021(6)
C16 0.074(5) 0.058(4) 0.073(5) -0.010(4) -0.011(4) 0.017(4)
C17 0.097(6) 0.115(7) 0.065(5) -0.029(5) 0.004(5) -0.030(5)
C18 0.059(4) 0.090(5) 0.037(4) -0.014(3) -0.005(3) 0.022(4)
C19 0.121(10) 0.235(15) 0.058(7) -0.001(9) 0.001(7) 0.033(11)
C19A 0.106(19) 0.10(2) 0.036(16) 0.004(17) 0.003(14) 0.030(16)
C20 0.075(5) 0.091(5) 0.080(5) -0.007(5) 0.002(4) 0.022(4)
C21 0.21(2) 0.17(2) 0.21(2) -0.060(17) -0.061(19) 0.082(16)
C21A 0.105(13) 0.119(15) 0.179(14) 0.024(12) 0.018(11) 0.073(11)
C22 0.053(4) 0.083(5) 0.041(4) -0.004(3) -0.002(3) -0.006(3)
C23 0.076(5) 0.128(7) 0.053(5) -0.014(5) 0.000(4) 0.034(5)
C24 0.188(14) 0.206(13) 0.155(14) 0.065(12) -0.037(12) 0.034(11)
C24A 0.08(2) 0.131(18) 0.025(18) 0.015(16) 0.007(16) 0.001(15)
C25 0.071(5) 0.096(6) 0.061(5) -0.018(4) 0.000(4) 0.031(4)
C26 0.078(5) 0.072(5) 0.041(4) 0.003(3) 0.000(4) 0.010(4)
C27 0.110(7) 0.194(10) 0.057(5) 0.030(6) 0.013(5) 0.044(6)
C28 0.095(6) 0.088(6) 0.089(6) -0.003(5) 0.007(5) 0.027(5)
C29 0.107(7) 0.194(12) 0.061(5) -0.055(7) -0.030(5) 0.057(7)
C30 0.061(4) 0.069(5) 0.087(6) 0.012(4) 0.011(4) 0.012(4)
C31 0.117(8) 0.134(8) 0.071(6) -0.027(6) 0.004(6) -0.060(6)
C32 0.064(4) 0.090(5) 0.046(4) 0.000(4) 0.002(3) 0.015(4)
C33 0.115(8) 0.204(12) 0.057(5) -0.014(6) 0.025(5) 0.031(7)
C34 0.082(6) 0.105(6) 0.051(4) 0.007(4) 0.011(4) 0.037(5)
C35 0.164(10) 0.174(10) 0.089(7) -0.055(7) -0.056(7) 0.080(8)
C36 0.077(6) 0.151(8) 0.037(4) 0.007(4) 0.000(4) 0.027(5)
C37 0.124(9) 0.125(9) 0.120(8) -0.055(7) -0.015(7) 0.011(7)
C38 0.126(8) 0.085(6) 0.099(7) -0.001(5) -0.003(6) 0.036(6)
C39 0.135(11) 0.25(2) 0.101(11) 0.033(14) -0.022(10) 0.054(11)
C39A 0.14(3) 0.16(2) 0.12(3) 0.02(2) -0.02(2) 0.011(19)
C40 0.057(4) 0.127(7) 0.038(4) -0.014(5) -0.010(3) -0.011(4)
C41 0.153(11) 0.136(10) 0.147(11) -0.061(8) 0.009(9) 0.022(8)
C42 0.081(5) 0.120(7) 0.045(4) -0.015(4) 0.000(4) 0.031(5)
C43 0.105(17) 0.086(15) 0.168(17) 0.004(12) -0.019(14) 0.033(12)
C43A 0.20(2) 0.127(13) 0.21(2) 0.022(16) 0.037(18) 0.026(12)
C44 0.062(4) 0.094(5) 0.051(4) -0.008(4) -0.004(3) 0.013(4)
C45 0.072(5) 0.107(6) 0.056(5) -0.027(4) 0.001(4) -0.037(5)
C46 0.085(9) 0.109(11) 0.098(10) -0.014(8) -0.015(8) -0.003(9)
C46A 0.107(11) 0.105(10) 0.103(10) -0.027(9) -0.007(9) -0.006(9)
C47 0.089(12) 0.143(13) 0.090(12) -0.015(10) -0.026(9) -0.029(10)
C47A 0.121(14) 0.101(10) 0.106(14) -0.036(10) -0.031(11) 0.004(10)
C48 0.083(9) 0.081(10) 0.088(11) -0.009(8) -0.023(8) -0.005(8)
C48A 0.118(14) 0.161(17) 0.113(12) -0.034(12) 0.009(11) -0.015(13)
C49 0.113(13) 0.122(14) 0.091(15) -0.033(12) -0.031(12) 0.006(12)
C50 0.120(16) 0.143(15) 0.105(16) -0.045(13) -0.008(12) 0.004(14)

loop_
_atom_type_symbol
_atom_type_description
_atom_type_scat_dispersion_real
_atom_type_scat_dispersion_imag
_atom_type_scat_source
C C 0.0137 0.0067 'International Tables Vol C Tables 4.2.6.8 and 6.1.1.4'
H H 0.0000 0.0000 'International Tables Vol C Tables 4.2.6.8 and 6.1.1.4'
Cl Cl 0.3281 0.5435 'International Tables Vol C Tables 4.2.6.8 and 6.1.1.4'
O O 0.0389 0.0241 'International Tables Vol C Tables 4.2.6.8 and 6.1.1.4'
Ti Ti 0.3343 1.4243 'International Tables Vol C Tables 4.2.6.8 and 6.1.1.4'

loop_
_geom_angle_atom_site_label_1
_geom_angle_atom_site_label_2
_geom_angle_atom_site_label_3
_geom_angle
_geom_angle_site_symmetry_1
_geom_angle_site_symmetry_3
_geom_angle_publ_flag
O1 Ti1 Ti3 87.27(12) . 7_656 ?
O2 Ti1 Ti3 38.82(12) . 7_656 ?
O2 Ti1 O1 88.29(17) . . ?
O2 Ti1 O4 155.41(17) . . ?
O2 Ti1 O8 76.54(17) . 7_656 ?
O4 Ti1 Ti3 119.39(12) . 7_656 ?
O4 Ti1 O1 77.58(16) . . ?
O5 Ti1 Ti3 102.07(15) . 7_656 ?
O5 Ti1 O1 165.64(19) . . ?
O5 Ti1 O2 105.84(19) . . ?
O5 Ti1 O4 88.29(19) . . ?
O5 Ti1 O6 93.8(2) . . ?
O5 Ti1 O8 89.09(19) . 7_656 ?
O6 Ti1 Ti3 142.65(14) . 7_656 ?
O6 Ti1 O1 84.90(18) . . ?
O6 Ti1 O2 104.38(18) . . ?
O6 Ti1 O4 94.40(18) . . ?
O6 Ti1 O8 176.6(2) . 7_656 ?
O8 Ti1 Ti3 37.90(12) 7_656 7_656 ?
O8 Ti1 O1 91.84(17) 7_656 . ?
O8 Ti1 O4 83.82(17) 7_656 . ?
Ti3 Ti3 Ti1 71.65(5) 7_656 7_656 ?
Cl1 Ti3 Ti1 84.08(4) . 7_656 ?
Cl1 Ti3 Ti3 55.30(6) . 7_656 ?
O2 Ti3 Ti1 33.86(11) 7_656 7_656 ?
O2 Ti3 Ti1 111.02(12) . 7_656 ?
O2 Ti3 Ti3 42.93(12) . 7_656 ?
O2 Ti3 Ti3 39.44(11) 7_656 7_656 ?
O2 Ti3 Cl1 76.28(13) . . ?
O2 Ti3 Cl1 74.21(12) 7_656 . ?
O2 Ti3 O2 77.19(18) . 7_656 ?
O2 Ti3 O8 150.50(17) . . ?
O3 Ti3 Ti1 104.46(18) . 7_656 ?
O3 Ti3 Ti3 122.24(18) . 7_656 ?
O3 Ti3 Cl1 170.16(16) . . ?
O3 Ti3 O2 110.1(2) . 7_656 ?
O3 Ti3 O2 95.8(2) . . ?
O3 Ti3 O7 94.9(3) . . ?
O3 Ti3 O8 96.4(2) . . ?
O7 Ti3 Ti1 133.51(19) . 7_656 ?
O7 Ti3 Ti3 130.4(2) . 7_656 ?
O7 Ti3 Cl1 82.3(2) . . ?
O7 Ti3 O2 153.9(3) . 7_656 ?
O7 Ti3 O2 108.4(2) . . ?
O7 Ti3 O8 97.1(2) . . ?
O8 Ti3 Ti1 39.72(12) . 7_656 ?
O8 Ti3 Ti3 108.63(13) . 7_656 ?
O8 Ti3 Cl1 93.33(14) . . ?
O8 Ti3 O2 73.41(16) . 7_656 ?
Ti3 Cl1 Ti3 69.39(13) . 7_656 ?
C1 O1 Ti1 115.0(4) . . ?
Ti1 O2 Ti3 107.33(18) . 7_656 ?
Ti1 O2 Ti3 146.4(2) . . ?
Ti3 O2 Ti3 97.62(17) . 7_656 ?
C12 O3 Ti3 134.4(5) . . ?
C4 O4 Ti1 116.6(4) . . ?
C16 O5 Ti1 138.2(4) . . ?
C22 O6 Ti1 132.1(4) . . ?
C9 O7 Ti3 159.4(8) . . ?
Ti3 O8 Ti1 102.38(18) . 7_656 ?
C45 O8 Ti1 132.3(4) . 7_656 ?
C45 O8 Ti3 125.3(4) . . ?
O1 C1 O1 128.0(8) 8_666 . ?
O1 C1 C4 116.0(4) . . ?
O1 C1 C4 116.0(4) 8_666 . ?
H2A C2 H2B 109.5 . . ?
H2A C2 H2C 109.5 . . ?
H2B C2 H2C 109.5 . . ?
C9 C2 H2A 109.5 . . ?
C9 C2 H2B 109.5 . . ?
C9 C2 H2C 109.5 . . ?
H3A C3 H3B 107.5 . . ?
C18 C3 H3A 108.4 . . ?
C18 C3 H3B 108.4 . . ?
C18 C3 C40 115.5(6) . . ?
C40 C3 H3A 108.4 . . ?
C40 C3 H3B 108.4 . . ?
O4 C4 O4 130.9(8) . 8_666 ?
O4 C4 C1 114.6(4) 8_666 . ?
O4 C4 C1 114.6(4) . . ?
C11 C5 C21 120(2) . . ?
C11 C5 C28 109.0(13) . . ?
C11 C5 C43 117.3(18) . . ?
C11A C5 C28 106.8(12) . . ?
C11A C5 C43A 100.8(15) . . ?
C21 C5 C28 98.6(16) . . ?
C21 C5 C43 99(2) . . ?
C21A C5 C11A 103.1(18) . . ?
C21A C5 C28 113.2(10) . . ?
C21A C5 C43A 124.1(17) . . ?
C28 C5 C43A 106.7(15) . . ?
C43 C5 C28 111.6(14) . . ?
C22 C6 C8 118.4(6) . . ?
C32 C6 C8 123.4(6) . . ?
C32 C6 C22 118.3(6) . . ?
C15 C7 C46 112.4(14) . . ?
C15 C7 C46A 129.2(14) . . ?
C31 C7 C15 116.7(9) . . ?
C31 C7 C46 128.8(13) . . ?
C31 C7 C46A 111.9(15) . . ?
C6 C8 H8A 108.3 . . ?
C6 C8 H8B 108.3 . . ?
H8A C8 H8B 107.4 . . ?
C26 C8 C6 116.0(6) . . ?
C26 C8 H8A 108.3 . . ?
C26 C8 H8B 108.3 . . ?
O7 C9 C2 109.2(10) . . ?
O7 C9 H9 105.9 . . ?
O7 C9 C41 112.8(11) . . ?
C2 C9 H9 105.9 . . ?
C41 C9 C2 116.4(12) . . ?
C41 C9 H9 105.9 . . ?
C16 C10 C44 122.0(6) . . ?
C20 C10 C16 115.1(7) . . ?
C20 C10 C44 122.4(7) . . ?
C5 C11 H11A 109.5 . . ?
C5 C11 H11B 109.5 . . ?
C5 C11 H11C 109.5 . . ?
H11A C11 H11B 109.5 . . ?
H11A C11 H11C 109.5 . . ?
H11B C11 H11C 109.5 . . ?
C5 C11A H11D 109.5 . . ?
C5 C11A H11E 109.5 . . ?
C5 C11A H11F 109.5 . . ?
H11D C11A H11E 109.5 . . ?
H11D C11A H11F 109.5 . . ?
H11E C11A H11F 109.5 . . ?
C18 C12 O3 119.4(7) . . ?
C18 C12 C26 121.2(6) . . ?
C26 C12 O3 118.7(6) . . ?
H13A C13 H13B 107.3 . . ?
C17 C13 H13A 108.2 7_656 . ?
C17 C13 H13B 108.2 7_656 . ?
C30 C13 H13A 108.2 . . ?
C30 C13 H13B 108.2 . . ?
C30 C13 C17 116.4(8) . 7_656 ?
C22 C14 C44 122.9(6) . . ?
C25 C14 C22 116.5(6) . . ?
C25 C14 C44 119.7(6) . . ?
C7 C15 H15 118.6 . . ?
C40 C15 C7 122.7(10) . . ?
C40 C15 H15 118.6 . . ?
O5 C16 C10 119.2(6) . . ?
O5 C16 C30 118.1(7) . . ?
C30 C16 C10 122.6(6) . . ?
C31 C17 C13 120.6(9) . 7_656 ?
C45 C17 C13 122.7(7) . 7_656 ?
C45 C17 C31 116.7(9) . . ?
C12 C18 C3 121.1(6) . . ?
C12 C18 C23 119.4(7) . . ?
C23 C18 C3 119.5(6) . . ?
H19A C19 H19B 109.5 . . ?
H19A C19 H19C 109.5 . . ?
H19B C19 H19C 109.5 . . ?
C27 C19 H19A 109.5 . . ?
C27 C19 H19B 109.5 . . ?
C27 C19 H19C 109.5 . . ?
H19D C19A H19E 109.5 . . ?
H19D C19A H19F 109.5 . . ?
H19E C19A H19F 109.5 . . ?
C27 C19A H19D 109.5 . . ?
C27 C19A H19E 109.5 . . ?
C27 C19A H19F 109.5 . . ?
C10 C20 H20 116.9 . . ?
C28 C20 C10 126.1(8) . . ?
C28 C20 H20 116.9 . . ?
C5 C21 H21A 109.5 . . ?
C5 C21 H21B 108.8 . . ?
C5 C21 H21C 110.1 . . ?
H21A C21 H21B 109.5 . . ?
H21A C21 H21C 109.4 . . ?
H21B C21 H21C 109.5 . . ?
C5 C21A H21D 109.5 . . ?
C5 C21A H21E 109.5 . . ?
C5 C21A H21F 109.5 . . ?
H21D C21A H21E 109.5 . . ?
H21D C21A H21F 109.5 . . ?
H21E C21A H21F 109.5 . . ?
O6 C22 C6 118.2(6) . . ?
O6 C22 C14 120.3(6) . . ?
C6 C22 C14 121.4(6) . . ?
C18 C23 H23 118.5 . . ?
C18 C23 C36 123.1(7) . . ?
C36 C23 H23 118.5 . . ?
H24A C24 H24B 109.5 . . ?
H24A C24 H24C 109.5 . . ?
H24B C24 H24C 109.5 . . ?
C27 C24 H24A 109.5 . . ?
C27 C24 H24B 109.5 . . ?
C27 C24 H24C 109.5 . . ?
H24D C24A H24E 109.5 . . ?
H24D C24A H24F 109.5 . . ?
H24E C24A H24F 109.5 . . ?
C27 C24A H24D 109.5 . . ?
C27 C24A H24E 109.5 . . ?
C27 C24A H24F 109.5 . . ?
C14 C25 H25 118.4 . . ?
C42 C25 C14 123.2(7) . . ?
C42 C25 H25 118.4 . . ?
C12 C26 C8 122.9(6) . . ?
C34 C26 C8 120.6(7) . . ?
C34 C26 C12 116.4(7) . . ?
C19 C27 C24 103.6(14) . . ?
C19 C27 C36 109.7(10) . . ?
C19 C27 C39 128.9(14) . . ?
C19A C27 C24A 112(3) . . ?
C19A C27 C36 118(2) . . ?
C19A C27 C39A 107(4) . . ?
C24 C27 C36 105.1(12) . . ?
C24 C27 C39 93.0(14) . . ?
C24A C27 C39A 103(3) . . ?
C36 C27 C24A 108(2) . . ?
C36 C27 C39A 107(3) . . ?
C39 C27 C36 111.8(10) . . ?
C20 C28 C5 122.5(9) . . ?
C20 C28 C38 115.6(8) . . ?
C38 C28 C5 121.7(9) . . ?
C33 C29 C35 105.4(10) . . ?
C33 C29 C37 110.0(8) . . ?
C33 C29 C42 108.7(9) . . ?
C35 C29 C37 111.1(10) . . ?
C42 C29 C35 111.5(8) . . ?
C42 C29 C37 110.0(9) . . ?
C16 C30 C13 119.3(7) . . ?
C38 C30 C13 124.7(8) . . ?
C38 C30 C16 116.1(8) . . ?
C7 C31 C17 123.6(9) . . ?
C7 C31 H31 118.2 . . ?
C17 C31 H31 118.2 . . ?
C6 C32 H32 118.3 . . ?
C42 C32 C6 123.4(7) . . ?
C42 C32 H32 118.3 . . ?
C29 C33 H33A 109.5 . . ?
C29 C33 H33B 109.5 . . ?
C29 C33 H33C 109.5 . . ?
H33A C33 H33B 109.5 . . ?
H33A C33 H33C 109.5 . . ?
H33B C33 H33C 109.5 . . ?
C26 C34 H34 117.7 . . ?
C36 C34 C26 124.6(7) . . ?
C36 C34 H34 117.7 . . ?
C29 C35 H35A 109.5 . . ?
C29 C35 H35B 109.5 . . ?
C29 C35 H35C 109.5 . . ?
H35A C35 H35B 109.5 . . ?
H35A C35 H35C 109.5 . . ?
H35B C35 H35C 109.5 . . ?
C23 C36 C27 122.0(8) . . ?
C34 C36 C23 115.3(7) . . ?
C34 C36 C27 122.6(8) . . ?
C29 C37 H37A 109.5 . . ?
C29 C37 H37B 109.5 . . ?
C29 C37 H37C 109.5 . . ?
H37A C37 H37B 109.5 . . ?
H37A C37 H37C 109.5 . . ?
H37B C37 H37C 109.5 . . ?
C28 C38 H38 117.9 . . ?
C30 C38 C28 124.3(9) . . ?
C30 C38 H38 117.9 . . ?
C27 C39 H39A 109.5 . . ?
C27 C39 H39B 109.5 . . ?
C27 C39 H39C 109.5 . . ?
H39A C39 H39B 109.5 . . ?
H39A C39 H39C 109.5 . . ?
H39B C39 H39C 109.5 . . ?
C27 C39A H39D 109.5 . . ?
C27 C39A H39E 109.5 . . ?
C27 C39A H39F 109.5 . . ?
H39D C39A H39E 109.5 . . ?
H39D C39A H39F 109.5 . . ?
H39E C39A H39F 109.5 . . ?
C15 C40 C3 119.2(8) . . ?
C15 C40 C45 119.6(9) . . ?
C45 C40 C3 121.2(6) . . ?
C9 C41 H41A 109.5 . . ?
C9 C41 H41B 109.5 . . ?
C9 C41 H41C 109.5 . . ?
H41A C41 H41B 109.5 . . ?
H41A C41 H41C 109.5 . . ?
H41B C41 H41C 109.5 . . ?
C25 C42 C29 119.8(7) . . ?
C32 C42 C25 116.9(7) . . ?
C32 C42 C29 123.3(7) . . ?
C5 C43 H43A 109.5 . . ?
C5 C43 H43B 109.5 . . ?
C5 C43 H43C 109.5 . . ?
H43A C43 H43B 109.5 . . ?
H43A C43 H43C 109.5 . . ?
H43B C43 H43C 109.5 . . ?
C5 C43A H43D 109.5 . . ?
C5 C43A H43E 109.5 . . ?
C5 C43A H43F 109.5 . . ?
H43D C43A H43E 109.5 . . ?
H43D C43A H43F 109.5 . . ?
H43E C43A H43F 109.5 . . ?
C10 C44 C14 122.9(7) . . ?
C10 C44 H44A 106.6 . . ?
C10 C44 H44B 106.6 . . ?
C14 C44 H44A 106.6 . . ?
C14 C44 H44B 106.6 . . ?
H44A C44 H44B 106.6 . . ?
O8 C45 C17 120.1(8) . . ?
O8 C45 C40 119.5(7) . . ?
C40 C45 C17 120.4(7) . . ?
C7 C46 C47 120.4(17) . . ?
C7 C46 C48 113.1(18) . . ?
C48 C46 C47 106(2) . . ?
C50 C46 C7 100(3) . . ?
C50 C46 C47 108(2) . . ?
C50 C46 C48 109(2) . . ?
C7 C46A C47A 117(2) . . ?
C48A C46A C7 118(2) . . ?
C48A C46A C47A 111(3) . . ?
C48A C46A C49 107(2) . . ?
C49 C46A C7 96(2) . . ?
C49 C46A C47A 105(2) . . ?
C46 C47 H47A 109.5 . . ?
C46 C47 H47B 109.5 . . ?
C46 C47 H47C 109.5 . . ?
H47A C47 H47B 109.5 . . ?
H47A C47 H47C 109.5 . . ?
H47B C47 H47C 109.5 . . ?
C46A C47A H47D 109.5 . . ?
C46A C47A H47E 109.5 . . ?
C46A C47A H47F 109.5 . . ?
H47D C47A H47E 109.5 . . ?
H47D C47A H47F 109.5 . . ?
H47E C47A H47F 109.5 . . ?
C46 C48 H48A 109.5 . . ?
C46 C48 H48B 109.5 . . ?
C46 C48 H48C 109.5 . . ?
H48A C48 H48B 109.5 . . ?
H48A C48 H48C 109.5 . . ?
H48B C48 H48C 109.5 . . ?
C46A C48A H48D 109.5 . . ?
C46A C48A H48E 109.5 . . ?
C46A C48A H48F 109.5 . . ?
H48D C48A H48E 109.5 . . ?
H48D C48A H48F 109.5 . . ?
H48E C48A H48F 109.5 . . ?
C46A C49 H49A 109.5 . . ?
C46A C49 H49B 109.5 . . ?
C46A C49 H49C 109.5 . . ?
H49A C49 H49B 109.5 . . ?
H49A C49 H49C 109.5 . . ?
H49B C49 H49C 109.5 . . ?
C46 C50 H50A 109.5 . . ?
C46 C50 H50B 109.5 . . ?
C46 C50 H50C 109.5 . . ?
H50A C50 H50B 109.5 . . ?
H50A C50 H50C 109.5 . . ?
H50B C50 H50C 109.5 . . ?

loop_
_geom_bond_atom_site_label_1
_geom_bond_atom_site_label_2
_geom_bond_distance
_geom_bond_site_symmetry_2
_geom_bond_publ_flag
Ti1 Ti3 3.1776(17) 7_656 ?
Ti1 O1 2.100(4) . ?
Ti1 O2 1.855(4) . ?
Ti1 O4 2.097(4) . ?
Ti1 O5 1.797(4) . ?
Ti1 O6 1.839(4) . ?
Ti1 O8 2.079(4) 7_656 ?
Ti3 Ti3 3.036(2) 7_656 ?
Ti3 Cl1 2.667(4) . ?
Ti3 O2 1.946(4) . ?
Ti3 O2 2.086(4) 7_656 ?
Ti3 O3 1.784(5) . ?
Ti3 O7 1.798(6) . ?
Ti3 O8 1.998(4) . ?
O1 C1 1.267(5) . ?
O3 C12 1.419(8) . ?
O4 C4 1.250(5) . ?
O5 C16 1.348(8) . ?
O6 C22 1.364(7) . ?
O7 C9 1.380(12) . ?
O8 C45 1.376(8) . ?
C1 C4 1.554(12) . ?
C2 H2A 0.9600 . ?
C2 H2B 0.9600 . ?
C2 H2C 0.9600 . ?
C2 C9 1.521(16) . ?
C3 H3A 0.9700 . ?
C3 H3B 0.9700 . ?
C3 C18 1.490(11) . ?
C3 C40 1.523(12) . ?
C5 C11 1.42(3) . ?
C5 C11A 1.48(2) . ?
C5 C21 1.43(3) . ?
C5 C21A 1.473(18) . ?
C5 C28 1.540(13) . ?
C5 C43 1.51(3) . ?
C5 C43A 1.58(3) . ?
C6 C8 1.515(9) . ?
C6 C22 1.380(9) . ?
C6 C32 1.370(10) . ?
C7 C15 1.402(15) . ?
C7 C31 1.363(16) . ?
C7 C46 1.54(3) . ?
C7 C46A 1.55(3) . ?
C8 H8A 0.9700 . ?
C8 H8B 0.9700 . ?
C8 C26 1.509(10) . ?
C9 H9 0.9800 . ?
C9 C41 1.429(15) . ?
C10 C16 1.425(10) . ?
C10 C20 1.375(10) . ?
C10 C44 1.474(11) . ?
C11 H11A 0.9600 . ?
C11 H11B 0.9600 . ?
C11 H11C 0.9600 . ?
C11A H11D 0.9600 . ?
C11A H11E 0.9600 . ?
C11A H11F 0.9600 . ?
C12 C18 1.345(10) . ?
C12 C26 1.406(11) . ?
C13 H13A 0.9700 . ?
C13 H13B 0.9700 . ?
C13 C17 1.520(13) 7_656 ?
C13 C30 1.458(12) . ?
C14 C22 1.404(10) . ?
C14 C25 1.395(10) . ?
C14 C44 1.523(10) . ?
C15 H15 0.9300 . ?
C15 C40 1.370(11) . ?
C16 C30 1.420(10) . ?
C17 C31 1.418(12) . ?
C17 C45 1.417(12) . ?
C18 C23 1.366(10) . ?
C19 H19A 0.9600 . ?
C19 H19B 0.9600 . ?
C19 H19C 0.9600 . ?
C19 C27 1.470(19) . ?
C19A H19D 0.9600 . ?
C19A H19E 0.9600 . ?
C19A H19F 0.9600 . ?
C19A C27 1.44(3) . ?
C20 H20 0.9300 . ?
C20 C28 1.371(11) . ?
C21 H21A 0.9601 . ?
C21 H21B 0.9598 . ?
C21 H21C 0.9601 . ?
C21A H21D 0.9600 . ?
C21A H21E 0.9600 . ?
C21A H21F 0.9600 . ?
C23 H23 0.9300 . ?
C23 C36 1.389(11) . ?
C24 H24A 0.9600 . ?
C24 H24B 0.9600 . ?
C24 H24C 0.9600 . ?
C24 C27 1.47(2) . ?
C24A H24D 0.9600 . ?
C24A H24E 0.9600 . ?
C24A H24F 0.9600 . ?
C24A C27 1.53(6) . ?
C25 H25 0.9300 . ?
C25 C42 1.377(10) . ?
C26 C34 1.381(10) . ?
C27 C36 1.518(11) . ?
C27 C39 1.49(2) . ?
C27 C39A 1.63(6) . ?
C28 C38 1.404(12) . ?
C29 C33 1.521(15) . ?
C29 C35 1.554(13) . ?
C29 C37 1.572(16) . ?
C29 C42 1.539(11) . ?
C30 C38 1.376(11) . ?
C31 H31 0.9300 . ?
C32 H32 0.9300 . ?
C32 C42 1.370(10) . ?
C33 H33A 0.9600 . ?
C33 H33B 0.9600 . ?
C33 H33C 0.9600 . ?
C34 H34 0.9300 . ?
C34 C36 1.364(11) . ?
C35 H35A 0.9600 . ?
C35 H35B 0.9600 . ?
C35 H35C 0.9600 . ?
C37 H37A 0.9600 . ?
C37 H37B 0.9600 . ?
C37 H37C 0.9600 . ?
C38 H38 0.9300 . ?
C39 H39A 0.9600 . ?
C39 H39B 0.9600 . ?
C39 H39C 0.9600 . ?
C39A H39D 0.9600 . ?
C39A H39E 0.9600 . ?
C39A H39F 0.9600 . ?
C40 C45 1.384(12) . ?
C41 H41A 0.9600 . ?
C41 H41B 0.9600 . ?
C41 H41C 0.9600 . ?
C43 H43A 0.9600 . ?
C43 H43B 0.9600 . ?
C43 H43C 0.9600 . ?
C43A H43D 0.9600 . ?
C43A H43E 0.9600 . ?
C43A H43F 0.9600 . ?
C44 H44A 0.9700 . ?
C44 H44B 0.9700 . ?
C46 C47 1.57(4) . ?
C46 C48 1.56(3) . ?
C46 C50 1.47(4) . ?
C46A C47A 1.59(4) . ?
C46A C48A 1.51(4) . ?
C46A C49 1.55(3) . ?
C47 H47A 0.9600 . ?
C47 H47B 0.9600 . ?
C47 H47C 0.9600 . ?
C47A H47D 0.9600 . ?
C47A H47E 0.9600 . ?
C47A H47F 0.9600 . ?
C48 H48A 0.9600 . ?
C48 H48B 0.9600 . ?
C48 H48C 0.9600 . ?
C48A H48D 0.9600 . ?
C48A H48E 0.9600 . ?
C48A H48F 0.9600 . ?
C49 H49A 0.9600 . ?
C49 H49B 0.9600 . ?
C49 H49C 0.9600 . ?
C50 H50A 0.9600 . ?
C50 H50B 0.9600 . ?
C50 H50C 0.9600 . ?

loop_
_geom_torsion_atom_site_label_1
_geom_torsion_atom_site_label_2
_geom_torsion_atom_site_label_3
_geom_torsion_atom_site_label_4
_geom_torsion
_geom_torsion_site_symmetry_1
_geom_torsion_site_symmetry_2
_geom_torsion_site_symmetry_3
_geom_torsion_site_symmetry_4
_geom_torsion_publ_flag
Ti1 Ti3 O3 C12 116.6(6) 7_656 . . . ?
Ti1 Ti3 O7 C9 40(2) 7_656 . . . ?
Ti1 O1 C1 O1 -177.2(3) . . . 8_666 ?
Ti1 O1 C1 C4 2.8(3) . . . . ?
Ti1 O4 C4 O4 176.6(3) . . . 8_666 ?
Ti1 O4 C4 C1 -3.4(3) . . . . ?
Ti1 O5 C16 C10 79.0(9) . . . . ?
Ti1 O5 C16 C30 -97.6(8) . . . . ?
Ti1 O6 C22 C6 -114.0(6) . . . . ?
Ti1 O6 C22 C14 68.8(8) . . . . ?
Ti1 O8 C45 C17 77.0(10) 7_656 . . . ?
Ti1 O8 C45 C40 -100.7(7) 7_656 . . . ?
Ti3 Ti1 O2 Ti3 136.2(5) 7_656 . . . ?
Ti3 Ti1 O5 C16 122.5(7) 7_656 . . . ?
Ti3 Ti1 O6 C22 88.1(6) 7_656 . . . ?
Ti3 Ti3 O3 C12 -166.3(6) 7_656 . . . ?
Ti3 Ti3 O7 C9 -64(2) 7_656 . . . ?
Ti3 O3 C12 C18 -86.2(8) . . . . ?
Ti3 O3 C12 C26 103.1(7) . . . . ?
Ti3 O7 C9 C2 -128.9(18) . . . . ?
Ti3 O7 C9 C41 100(2) . . . . ?
Ti3 O8 C45 C17 -103.3(7) . . . . ?
Ti3 O8 C45 C40 79.0(8) . . . . ?
Cl1 Ti3 O7 C9 -35(2) . . . . ?
O1 Ti1 O2 Ti3 87.77(19) . . . 7_656 ?
O1 Ti1 O2 Ti3 -136.1(4) . . . . ?
O1 Ti1 O5 C16 -7.2(12) . . . . ?
O1 Ti1 O6 C22 166.8(5) . . . . ?
O1 C1 C4 O4 -179.7(3) . . . 8_666 ?
O1 C1 C4 O4 0.3(3) 8_666 . . 8_666 ?
O1 C1 C4 O4 -179.7(3) 8_666 . . . ?
O1 C1 C4 O4 0.3(3) . . . . ?
O2 Ti1 O5 C16 162.3(6) . . . . ?
O2 Ti1 O6 C22 79.9(5) . . . . ?
O2 Ti3 O3 C12 -130.0(6) . . . . ?
O2 Ti3 O3 C12 151.6(6) 7_656 . . . ?
O2 Ti3 O7 C9 -107(2) . . . . ?
O2 Ti3 O7 C9 -9(2) 7_656 . . . ?
O3 Ti3 O7 C9 155(2) . . . . ?
O3 C12 C18 C3 9.3(11) . . . . ?
O3 C12 C18 C23 -172.6(7) . . . . ?
O3 C12 C26 C8 -4.3(10) . . . . ?
O3 C12 C26 C34 172.7(7) . . . . ?
O4 Ti1 O2 Ti3 33.4(5) . . . 7_656 ?
O4 Ti1 O2 Ti3 169.6(3) . . . . ?
O4 Ti1 O5 C16 2.8(7) . . . . ?
O4 Ti1 O6 C22 -116.1(5) . . . . ?
O5 Ti1 O2 Ti3 -89.7(2) . . . 7_656 ?
O5 Ti1 O2 Ti3 46.5(5) . . . . ?
O5 Ti1 O6 C22 -27.5(5) . . . . ?
O5 C16 C30 C13 2.7(11) . . . . ?
O5 C16 C30 C38 -178.1(7) . . . . ?
O6 Ti1 O2 Ti3 172.06(19) . . . 7_656 ?
O6 Ti1 O2 Ti3 -51.8(5) . . . . ?
O6 Ti1 O5 C16 -91.5(7) . . . . ?
O7 Ti3 O3 C12 -20.8(7) . . . . ?
O8 Ti1 O2 Ti3 131.6(4) 7_656 . . . ?
O8 Ti1 O2 Ti3 -4.53(19) 7_656 . . 7_656 ?
O8 Ti1 O5 C16 86.6(7) 7_656 . . . ?
O8 Ti3 O3 C12 76.9(6) . . . . ?
O8 Ti3 O7 C9 58(2) . . . . ?
C3 C18 C23 C36 178.4(8) . . . . ?
C3 C40 C45 O8 0.2(11) . . . . ?
C3 C40 C45 C17 -177.5(7) . . . . ?
C5 C28 C38 C30 -178.3(10) . . . . ?
C6 C8 C26 C12 -101.0(8) . . . . ?
C6 C8 C26 C34 82.2(9) . . . . ?
C6 C32 C42 C25 0.2(13) . . . . ?
C6 C32 C42 C29 178.6(9) . . . . ?
C7 C15 C40 C3 -177.8(9) . . . . ?
C7 C15 C40 C45 -0.3(14) . . . . ?
C8 C6 C22 O6 -4.1(10) . . . . ?
C8 C6 C22 C14 173.1(7) . . . . ?
C8 C6 C32 C42 -174.0(8) . . . . ?
C8 C26 C34 C36 176.5(8) . . . . ?
C10 C16 C30 C13 -173.8(7) . . . . ?
C10 C16 C30 C38 5.4(12) . . . . ?
C10 C20 C28 C5 178.3(9) . . . . ?
C10 C20 C28 C38 2.3(14) . . . . ?
C11 C5 C28 C20 -49.8(18) . . . . ?
C11 C5 C28 C38 126.0(16) . . . . ?
C11A C5 C28 C20 -110.5(15) . . . . ?
C11A C5 C28 C38 65.3(17) . . . . ?
C12 C18 C23 C36 0.3(13) . . . . ?
C12 C26 C34 C36 -0.6(12) . . . . ?
C13 C17 C31 C7 179.6(10) 7_656 . . . ?
C13 C17 C45 O8 -2.7(12) 7_656 . . . ?
C13 C17 C45 C40 175.0(8) 7_656 . . . ?
C13 C30 C38 C28 177.8(9) . . . . ?
C14 C25 C42 C29 177.5(9) . . . . ?
C14 C25 C42 C32 -4.0(14) . . . . ?
C15 C7 C31 C17 5.4(17) . . . . ?
C15 C7 C46 C47 -18(3) . . . . ?
C15 C7 C46 C48 109.3(18) . . . . ?
C15 C7 C46 C50 -135.4(18) . . . . ?
C15 C7 C46A C47A 177.8(17) . . . . ?
C15 C7 C46A C48A -46(3) . . . . ?
C15 C7 C46A C49 67(2) . . . . ?
C15 C40 C45 O8 -177.3(7) . . . . ?
C15 C40 C45 C17 5.0(12) . . . . ?
C16 C10 C20 C28 1.3(13) . . . . ?
C16 C10 C44 C14 54.8(10) . . . . ?
C16 C30 C38 C28 -1.4(14) . . . . ?
C17 C13 C30 C16 89.4(9) 7_656 . . . ?
C17 C13 C30 C38 -89.8(11) 7_656 . . . ?
C18 C3 C40 C15 78.3(9) . . . . ?
C18 C3 C40 C45 -99.2(8) . . . . ?
C18 C12 C26 C8 -174.7(7) . . . . ?
C18 C12 C26 C34 2.3(11) . . . . ?
C18 C23 C36 C27 -175.5(10) . . . . ?
C18 C23 C36 C34 1.3(14) . . . . ?
C19 C27 C36 C23 123.1(13) . . . . ?
C19 C27 C36 C34 -53.5(17) . . . . ?
C19A C27 C36 C23 171(3) . . . . ?
C19A C27 C36 C34 -5(3) . . . . ?
C20 C10 C16 O5 178.2(7) . . . . ?
C20 C10 C16 C30 -5.4(11) . . . . ?
C20 C10 C44 C14 -133.9(8) . . . . ?
C20 C28 C38 C30 -2.3(15) . . . . ?
C21 C5 C28 C20 76(2) . . . . ?
C21 C5 C28 C38 -108(2) . . . . ?
C21A C5 C28 C20 2(2) . . . . ?
C21A C5 C28 C38 178.1(16) . . . . ?
C22 C6 C8 C26 142.7(6) . . . . ?
C22 C6 C32 C42 4.2(11) . . . . ?
C22 C14 C25 C42 3.0(13) . . . . ?
C22 C14 C44 C10 -96.9(9) . . . . ?
C24 C27 C36 C23 -126.1(13) . . . . ?
C24 C27 C36 C34 57.3(15) . . . . ?
C24A C27 C36 C23 -61(3) . . . . ?
C24A C27 C36 C34 123(2) . . . . ?
C25 C14 C22 O6 178.8(7) . . . . ?
C25 C14 C22 C6 1.7(11) . . . . ?
C25 C14 C44 C10 94.2(9) . . . . ?
C26 C12 C18 C3 179.7(7) . . . . ?
C26 C12 C18 C23 -2.2(11) . . . . ?
C26 C34 C36 C23 -1.1(14) . . . . ?
C26 C34 C36 C27 175.6(10) . . . . ?
C31 C7 C15 C40 -4.8(16) . . . . ?
C31 C7 C46 C47 179.5(17) . . . . ?
C31 C7 C46 C48 -54(3) . . . . ?
C31 C7 C46 C50 62(3) . . . . ?
C31 C7 C46A C47A -20(3) . . . . ?
C31 C7 C46A C48A 117(2) . . . . ?
C31 C7 C46A C49 -130.6(17) . . . . ?
C31 C17 C45 O8 177.9(8) . . . . ?
C31 C17 C45 C40 -4.4(12) . . . . ?
C32 C6 C8 C26 -39.1(10) . . . . ?
C32 C6 C22 O6 177.7(6) . . . . ?
C32 C6 C22 C14 -5.2(11) . . . . ?
C33 C29 C42 C25 63.5(13) . . . . ?
C33 C29 C42 C32 -114.8(10) . . . . ?
C35 C29 C42 C25 179.2(10) . . . . ?
C35 C29 C42 C32 0.9(16) . . . . ?
C37 C29 C42 C25 -57.0(12) . . . . ?
C37 C29 C42 C32 124.7(10) . . . . ?
C39 C27 C36 C23 -26.5(19) . . . . ?
C39 C27 C36 C34 157.0(15) . . . . ?
C39A C27 C36 C23 50(3) . . . . ?
C39A C27 C36 C34 -126(3) . . . . ?
C40 C3 C18 C12 85.9(8) . . . . ?
C40 C3 C18 C23 -92.2(9) . . . . ?
C43 C5 C28 C20 179.1(16) . . . . ?
C43 C5 C28 C38 -5(2) . . . . ?
C43A C5 C28 C20 142.3(16) . . . . ?
C43A C5 C28 C38 -41.9(18) . . . . ?
C44 C10 C16 O5 -9.9(11) . . . . ?
C44 C10 C16 C30 166.5(7) . . . . ?
C44 C10 C20 C28 -170.5(8) . . . . ?
C44 C14 C22 O6 9.6(11) . . . . ?
C44 C14 C22 C6 -167.5(7) . . . . ?
C44 C14 C25 C42 172.6(8) . . . . ?
C45 C17 C31 C7 -0.9(15) . . . . ?
C46 C7 C15 C40 -170.0(14) . . . . ?
C46 C7 C31 C17 167.8(17) . . . . ?
C46A C7 C15 C40 156.8(18) . . . . ?
C46A C7 C31 C17 -159.3(15) . . . . ?

loop_
_platon_squeeze_void_nr
_platon_squeeze_void_average_x
_platon_squeeze_void_average_y
_platon_squeeze_void_average_z
_platon_squeeze_void_volume
_platon_squeeze_void_count_electrons
_platon_squeeze_void_content
1 0.000 0.000 -0.003 731 202 ' '
2 -0.010 0.269 0.501 11751 1185 ' '
3 0.212 0.212 0.000 80 15 ' '
4 0.212 0.788 1.000 80 16 ' '
5 0.288 0.288 0.500 80 17 ' '
6 0.288 0.712 0.500 80 16 ' '
7 0.500 0.500 0.508 731 202 ' '
8 0.712 0.288 0.500 80 16 ' '
9 0.712 0.712 0.500 80 15 ' '
10 0.788 0.212 0.000 80 16 ' '
11 0.788 0.788 1.000 80 17 ' '

loop_
_twin_individual_id
_twin_individual_mass_fraction_refined
1 0.592(14)
2 0.408(14)
